data_1535209
loop_
_publ_author_name
'Berndt, A. F.'

_publ_section_title
;
 Reaction of stannous fluoride with hydroxyapatite: The crystal structure
 of Sn~3PO~4~F~3~
;
_journal_issue 1
_journal_name_full 'Journal of Dental Research'
_journal_page_first 53
_journal_page_last 57
_journal_paper_doi 10.1177/00220345720510012801
_journal_volume 51
_journal_year 1972
_chemical_formula_sum 'F3 O4 P Sn3'
_chemical_name_systematic 'Sn3 (P O4) F3'
_space_group_IT_number 146
_symmetry_space_group_name_Hall 'R 3'
_symmetry_space_group_name_H-M 'R 3 :H'
_cell_angle_alpha 90
_cell_angle_beta 90
_cell_angle_gamma 120
_cell_formula_units_Z 3
_cell_length_a 11.87
_cell_length_b 11.87
_cell_length_c 4.69
_cell_volume 572.275
_citation_journal_id_ASTM JDREAF
_cod_data_source_file Berndt_JDREAF_1972_216.cif
_cod_data_source_block F3O4P1Sn3
_cod_original_cell_volume 572.2752
_cod_original_formula_sum 'F3 O4 P1 Sn3'
_cod_database_code 1535209

loop_
_symmetry_equiv_pos_as_xyz
x,y,z
-y,x-y,z
-x+y,-x,z
x+2/3,y+1/3,z+1/3
-y+2/3,x-y+1/3,z+1/3
-x+y+2/3,-x+1/3,z+1/3
x+1/3,y+2/3,z+2/3
-y+1/3,x-y+2/3,z+2/3
-x+y+1/3,-x+2/3,z+2/3

loop_
_atom_site_label
_atom_site_type_symbol
_atom_site_fract_x
_atom_site_fract_y
_atom_site_fract_z
_atom_site_occupancy
_atom_site_U_iso_or_equiv
Sn1 Sn+2 0.1213 0.2388 0.512 1 0.0
O2 O-2 0.069 0.136 0.114 1 0.0
F1 F-1 0.138 0.401 0.225 1 0.0
O1 O-2 0 0 0.648 1 0.0
P1 P+5 0 0 0 1 0.0
